data_2229762
loop_
_publ_author_name
'Crochet, Aurelien'
'Fromm, Katharina M.'
'Kurteva, Vanya'
'Antonov, Liudmil'

_publ_section_title
;
 (<i>E</i>)-1-(4-Methoxyanthracen-1-yl)-2-phenyldiazene
;
_journal_coeditor_code NC2221
_journal_issue 4
_journal_name_full 'Acta Crystallographica Section E'
_journal_page_first o993
_journal_paper_doi 10.1107/S1600536811010932
_journal_volume 67
_journal_year 2011
_chemical_formula_iupac 'C21 H16 N2 O'
_chemical_formula_moiety 'C21 H16 N2 O'
_chemical_formula_sum 'C21 H16 N2 O'
_chemical_formula_weight 312.36
_chemical_name_systematic
;
(<i>E</i>)-1-(4-Methoxyanthracen-1-yl)-2-phenyldiazene
;
_space_group_IT_number 19
_symmetry_cell_setting orthorhombic
_symmetry_space_group_name_Hall 'P 2ac 2ab'
_symmetry_space_group_name_H-M 'P 21 21 21'
_atom_sites_solution_hydrogens geom
_atom_sites_solution_primary direct
_atom_sites_solution_secondary difmap
_audit_creation_method SHELXL-97
_cell_angle_alpha 90.00
_cell_angle_beta 90.00
_cell_angle_gamma 90.00
_cell_formula_units_Z 4
_cell_length_a 6.3021(3)
_cell_length_b 9.0481(4)
_cell_length_c 27.3935(17)
_cell_measurement_reflns_used 8137
_cell_measurement_temperature 150(2)
_cell_measurement_theta_max 25.07
_cell_measurement_theta_min 1.46
_cell_volume 1562.03(14)
_computing_cell_refinement 'X-AREA (Stoe & Cie, 2009)'
_computing_data_collection 'X-AREA (Stoe & Cie, 2009)'
_computing_data_reduction 'X-RED32 (Stoe & Cie, 2009)'
_computing_molecular_graphics 'PLATON  (Spek, 2009) and Mercury (Macrae <i>et al.</i>, 2006)'
_computing_publication_material 'SHELXL97 (Sheldrick, 2008), PLATON (Spek, 2009) and publCIF (Westrip, 2010)'
_computing_structure_refinement 'SHELXL97 (Sheldrick, 2008)'
_computing_structure_solution 'SHELXS97 (Sheldrick, 2008)'
_diffrn_ambient_temperature 150(2)
_diffrn_detector_area_resol_mean 6.67
_diffrn_measured_fraction_theta_full 0.987
_diffrn_measured_fraction_theta_max 0.987
_diffrn_measurement_device_type 'STOE IPDS 2T'
_diffrn_measurement_method 'rotation method'
_diffrn_radiation_monochromator graphite
_diffrn_radiation_type MoK\a
_diffrn_radiation_wavelength 0.71073
_diffrn_reflns_av_R_equivalents 0.0716
_diffrn_reflns_av_sigmaI/netI 0.0493
_diffrn_reflns_limit_h_max 7
_diffrn_reflns_limit_h_min -6
_diffrn_reflns_limit_k_max 10
_diffrn_reflns_limit_k_min -9
_diffrn_reflns_limit_l_max 32
_diffrn_reflns_limit_l_min -32
_diffrn_reflns_number 12181
_diffrn_reflns_theta_full 24.63
_diffrn_reflns_theta_max 24.63
_diffrn_reflns_theta_min 1.49
_diffrn_standards_decay_% 0
_diffrn_standards_number 0
_exptl_absorpt_coefficient_mu 0.083
_exptl_absorpt_correction_type none
_exptl_crystal_colour red
_exptl_crystal_density_diffrn 1.328
_exptl_crystal_density_method 'not measured'
_exptl_crystal_description block
_exptl_crystal_F_000 656
_exptl_crystal_size_max 0.54
_exptl_crystal_size_mid 0.32
_exptl_crystal_size_min 0.12
_refine_diff_density_max 0.134
_refine_diff_density_min -0.152
_refine_ls_abs_structure_details none
_refine_ls_extinction_method none
_refine_ls_goodness_of_fit_ref 1.099
_refine_ls_hydrogen_treatment constr
_refine_ls_matrix_type full
_refine_ls_number_parameters 218
_refine_ls_number_reflns 2584
_refine_ls_number_restraints 0
_refine_ls_restrained_S_all 1.099
_refine_ls_R_factor_all 0.0660
_refine_ls_R_factor_gt 0.0474
_refine_ls_shift/su_max 0.000
_refine_ls_shift/su_mean 0.000
_refine_ls_structure_factor_coef Fsqd
_refine_ls_weighting_details 'calc w=1/[\s^2^(Fo^2^)+(0.0342P)^2^+0.1352P] where P=(Fo^2^+2Fc^2^)/3'
_refine_ls_weighting_scheme calc
_refine_ls_wR_factor_gt 0.0818
_refine_ls_wR_factor_ref 0.0864
_reflns_number_gt 2096
_reflns_number_total 2584
_reflns_threshold_expression I>2\s(I)
_cod_data_source_file nc2221.cif
_cod_data_source_block I
_cod_database_code 2229762
_cod_database_fobs_code 2229762

loop_
_symmetry_equiv_pos_as_xyz
'x, y, z'
'-x+1/2, -y, z+1/2'
'x+1/2, -y+1/2, -z'
'-x, y+1/2, -z+1/2'

loop_
_atom_site_type_symbol
_atom_site_label
_atom_site_fract_x
_atom_site_fract_y
_atom_site_fract_z
_atom_site_U_iso_or_equiv
_atom_site_adp_type
_atom_site_calc_flag
_atom_site_refinement_flags
_atom_site_occupancy
_atom_site_disorder_assembly
_atom_site_disorder_group
C C1 0.3714(4) -0.0729(3) 0.41632(8) 0.0295(6) Uani d . 1 . .
C C2 0.2333(4) -0.0908(3) 0.45491(10) 0.0390(7) Uani d . 1 . .
H H2 0.2609 -0.0433 0.4852 0.047 Uiso calc R 1 . .
C C3 0.0531(5) -0.1787(3) 0.44947(11) 0.0459(8) Uani d . 1 . .
H H3 -0.0422 -0.1911 0.4760 0.055 Uiso calc R 1 . .
C C4 0.0136(5) -0.2471(3) 0.40569(10) 0.0428(8) Uani d . 1 . .
H H4 -0.1105 -0.3056 0.4018 0.051 Uiso calc R 1 . .
C C5 0.1533(5) -0.2314(3) 0.36735(11) 0.0410(7) Uani d . 1 . .
H H5 0.1260 -0.2802 0.3373 0.049 Uiso calc R 1 . .
C C6 0.3333(4) -0.1448(3) 0.37242(9) 0.0343(6) Uani d . 1 . .
H H6 0.4300 -0.1348 0.3460 0.041 Uiso calc R 1 . .
C C7 0.8346(4) 0.1413(3) 0.39361(8) 0.0279(6) Uani d . 1 . .
C C8 0.9818(4) 0.1429(3) 0.35326(8) 0.0278(6) Uani d . 1 . .
C C9 0.9493(4) 0.0641(3) 0.31029(8) 0.0308(6) Uani d . 1 . .
H H9 0.8233 0.0075 0.3067 0.037 Uiso calc R 1 . .
C C10 1.0975(4) 0.0660(3) 0.27227(8) 0.0287(6) Uani d . 1 . .
C C11 1.0656(5) -0.0128(3) 0.22788(8) 0.0335(6) Uani d . 1 . .
H H11 0.9396 -0.0689 0.2235 0.040 Uiso calc R 1 . .
C C12 1.2126(5) -0.0087(3) 0.19165(8) 0.0352(7) Uani d . 1 . .
H H12 1.1875 -0.0608 0.1621 0.042 Uiso calc R 1 . .
C C13 1.4030(4) 0.0725(3) 0.19757(9) 0.0355(7) Uani d . 1 . .
H H13 1.5051 0.0736 0.1721 0.043 Uiso calc R 1 . .
C C14 1.4408(4) 0.1487(3) 0.23939(8) 0.0328(6) Uani d . 1 . .
H H14 1.5688 0.2032 0.2428 0.039 Uiso calc R 1 . .
C C15 1.2913(4) 0.1479(3) 0.27795(8) 0.0280(6) Uani d . 1 . .
C C16 1.3235(4) 0.2270(3) 0.32118(8) 0.0290(6) Uani d . 1 . .
H H16 1.4516 0.2808 0.3253 0.035 Uiso calc R 1 . .
C C17 1.1728(4) 0.2290(3) 0.35837(8) 0.0258(6) Uani d . 1 . .
C C18 1.2018(4) 0.3159(3) 0.40158(8) 0.0284(6) Uani d . 1 . .
C C19 1.0512(4) 0.3180(3) 0.43775(8) 0.0302(6) Uani d . 1 . .
H H19 1.0691 0.3792 0.4656 0.036 Uiso calc R 1 . .
C C20 0.8696(4) 0.2281(3) 0.43313(8) 0.0322(7) Uani d . 1 . .
H H20 0.7677 0.2285 0.4587 0.039 Uiso calc R 1 . .
C C21 1.4285(5) 0.4842(3) 0.44324(8) 0.0410(7) Uani d . 1 . .
H H21A 1.3165 0.5585 0.4470 0.061 Uiso calc R 1 . .
H H21B 1.5656 0.5337 0.4390 0.061 Uiso calc R 1 . .
H H21C 1.4333 0.4217 0.4724 0.061 Uiso calc R 1 . .
N N1 0.5491(4) 0.0227(3) 0.42517(7) 0.0329(5) Uani d . 1 . .
N N2 0.6573(3) 0.0465(2) 0.38713(7) 0.0301(5) Uani d . 1 . .
O O1 1.3851(3) 0.3951(2) 0.40156(6) 0.0347(5) Uani d . 1 . .

loop_
_atom_site_aniso_label
_atom_site_aniso_U_11
_atom_site_aniso_U_22
_atom_site_aniso_U_33
_atom_site_aniso_U_12
_atom_site_aniso_U_13
_atom_site_aniso_U_23
C1 0.0235(15) 0.0275(16) 0.0375(13) 0.0038(13) 0.0023(11) 0.0052(11)
C2 0.0385(18) 0.0367(19) 0.0418(14) -0.0030(14) 0.0075(13) -0.0038(13)
C3 0.0361(18) 0.044(2) 0.0573(17) -0.0027(16) 0.0182(15) -0.0014(15)
C4 0.0335(19) 0.0329(18) 0.0620(19) 0.0001(14) 0.0059(15) -0.0030(14)
C5 0.0377(18) 0.0352(18) 0.0500(16) -0.0040(15) -0.0016(14) -0.0009(13)
C6 0.0330(16) 0.0341(16) 0.0359(13) 0.0017(14) 0.0032(12) 0.0043(12)
C7 0.0220(15) 0.0298(16) 0.0319(12) 0.0031(13) -0.0034(11) 0.0060(11)
C8 0.0294(15) 0.0280(15) 0.0260(12) 0.0022(13) -0.0010(11) 0.0037(10)
C9 0.0253(14) 0.0341(16) 0.0330(13) -0.0021(13) -0.0042(12) 0.0013(11)
C10 0.0272(15) 0.0274(15) 0.0314(12) 0.0005(13) -0.0018(11) 0.0003(11)
C11 0.0357(16) 0.0324(16) 0.0322(13) -0.0038(13) -0.0045(12) -0.0007(11)
C12 0.0410(17) 0.0361(17) 0.0285(12) -0.0008(14) -0.0017(12) -0.0026(12)
C13 0.0365(17) 0.0337(17) 0.0363(14) 0.0002(15) 0.0047(12) -0.0013(12)
C14 0.0291(16) 0.0315(16) 0.0378(13) -0.0024(13) 0.0033(12) 0.0005(11)
C15 0.0314(15) 0.0253(15) 0.0273(12) 0.0023(12) -0.0010(12) 0.0025(11)
C16 0.0247(15) 0.0283(16) 0.0341(13) 0.0011(12) -0.0026(12) 0.0021(10)
C17 0.0254(15) 0.0260(15) 0.0259(12) 0.0007(12) -0.0028(11) 0.0013(10)
C18 0.0265(15) 0.0275(16) 0.0312(12) -0.0005(12) -0.0048(12) 0.0023(11)
C19 0.0316(16) 0.0314(16) 0.0276(12) 0.0030(13) -0.0025(12) -0.0038(11)
C20 0.0312(16) 0.0368(17) 0.0285(13) 0.0060(14) 0.0018(12) 0.0003(11)
C21 0.0461(18) 0.0429(18) 0.0340(13) -0.0091(15) -0.0066(13) -0.0066(12)
N1 0.0315(13) 0.0331(13) 0.0342(11) 0.0031(11) 0.0053(10) 0.0021(9)
N2 0.0246(12) 0.0333(14) 0.0325(11) 0.0033(11) 0.0005(10) 0.0042(9)
O1 0.0350(12) 0.0380(11) 0.0311(9) -0.0086(9) -0.0036(8) -0.0065(8)

loop_
_atom_type_symbol
_atom_type_description
_atom_type_scat_dispersion_real
_atom_type_scat_dispersion_imag
_atom_type_scat_source
C C 0.0033 0.0016 'International Tables Vol C Tables 4.2.6.8 and 6.1.1.4'
H H 0.0000 0.0000 'International Tables Vol C Tables 4.2.6.8 and 6.1.1.4'
N N 0.0061 0.0033 'International Tables Vol C Tables 4.2.6.8 and 6.1.1.4'
O O 0.0106 0.0060 'International Tables Vol C Tables 4.2.6.8 and 6.1.1.4'

loop_
_geom_angle_atom_site_label_1
_geom_angle_atom_site_label_2
_geom_angle_atom_site_label_3
_geom_angle_site_symmetry_1
_geom_angle_site_symmetry_3
_geom_angle
_geom_angle_publ_flag
C2 C1 C6 . . 120.0(3) ?
C2 C1 N1 . . 115.7(2) ?
C6 C1 N1 . . 124.3(2) ?
C1 C2 C3 . . 120.0(3) ?
C1 C2 H2 . . 120.0 ?
C3 C2 H2 . . 120.0 ?
C4 C3 C2 . . 119.9(3) ?
C4 C3 H3 . . 120.1 ?
C2 C3 H3 . . 120.1 ?
C3 C4 C5 . . 120.2(3) ?
C3 C4 H4 . . 119.9 ?
C5 C4 H4 . . 119.9 ?
C4 C5 C6 . . 120.3(3) ?
C4 C5 H5 . . 119.8 ?
C6 C5 H5 . . 119.8 ?
C5 C6 C1 . . 119.6(3) ?
C5 C6 H6 . . 120.2 ?
C1 C6 H6 . . 120.2 ?
C20 C7 N2 . . 125.3(2) ?
C20 C7 C8 . . 120.1(2) ?
N2 C7 C8 . . 114.6(2) ?
C9 C8 C17 . . 118.8(2) ?
C9 C8 C7 . . 123.2(2) ?
C17 C8 C7 . . 117.9(2) ?
C8 C9 C10 . . 121.7(2) ?
C8 C9 H9 . . 119.2 ?
C10 C9 H9 . . 119.2 ?
C9 C10 C11 . . 122.4(2) ?
C9 C10 C15 . . 119.5(2) ?
C11 C10 C15 . . 118.1(2) ?
C12 C11 C10 . . 121.0(3) ?
C12 C11 H11 . . 119.5 ?
C10 C11 H11 . . 119.5 ?
C11 C12 C13 . . 120.5(2) ?
C11 C12 H12 . . 119.7 ?
C13 C12 H12 . . 119.7 ?
C14 C13 C12 . . 120.6(2) ?
C14 C13 H13 . . 119.7 ?
C12 C13 H13 . . 119.7 ?
C13 C14 C15 . . 120.7(3) ?
C13 C14 H14 . . 119.7 ?
C15 C14 H14 . . 119.7 ?
C16 C15 C14 . . 122.2(2) ?
C16 C15 C10 . . 118.6(2) ?
C14 C15 C10 . . 119.2(2) ?
C17 C16 C15 . . 121.8(2) ?
C17 C16 H16 . . 119.1 ?
C15 C16 H16 . . 119.1 ?
C16 C17 C18 . . 121.6(2) ?
C16 C17 C8 . . 119.4(2) ?
C18 C17 C8 . . 118.9(2) ?
O1 C18 C19 . . 125.5(2) ?
O1 C18 C17 . . 113.4(2) ?
C19 C18 C17 . . 121.0(2) ?
C18 C19 C20 . . 119.3(2) ?
C18 C19 H19 . . 120.4 ?
C20 C19 H19 . . 120.4 ?
C7 C20 C19 . . 122.5(2) ?
C7 C20 H20 . . 118.7 ?
C19 C20 H20 . . 118.7 ?
O1 C21 H21A . . 109.5 ?
O1 C21 H21B . . 109.5 ?
H21A C21 H21B . . 109.5 ?
O1 C21 H21C . . 109.5 ?
H21A C21 H21C . . 109.5 ?
H21B C21 H21C . . 109.5 ?
N2 N1 C1 . . 112.59(19) ?
N1 N2 C7 . . 115.1(2) ?
C18 O1 C21 . . 117.5(2) ?

loop_
_geom_bond_atom_site_label_1
_geom_bond_atom_site_label_2
_geom_bond_site_symmetry_2
_geom_bond_distance
_geom_bond_publ_flag
C1 C2 . 1.379(3) ?
C1 C6 . 1.389(3) ?
C1 N1 . 1.435(3) ?
C2 C3 . 1.394(4) ?
C2 H2 . 0.9500 ?
C3 C4 . 1.373(4) ?
C3 H3 . 0.9500 ?
C4 C5 . 1.378(4) ?
C4 H4 . 0.9500 ?
C5 C6 . 1.386(4) ?
C5 H5 . 0.9500 ?
C6 H6 . 0.9500 ?
C7 C20 . 1.356(3) ?
C7 N2 . 1.420(3) ?
C7 C8 . 1.443(3) ?
C8 C9 . 1.391(3) ?
C8 C17 . 1.441(4) ?
C9 C10 . 1.399(3) ?
C9 H9 . 0.9500 ?
C10 C11 . 1.423(3) ?
C10 C15 . 1.437(4) ?
C11 C12 . 1.358(4) ?
C11 H11 . 0.9500 ?
C12 C13 . 1.416(4) ?
C12 H12 . 0.9500 ?
C13 C14 . 1.358(3) ?
C13 H13 . 0.9500 ?
C14 C15 . 1.415(3) ?
C14 H14 . 0.9500 ?
C15 C16 . 1.398(3) ?
C16 C17 . 1.393(3) ?
C16 H16 . 0.9500 ?
C17 C18 . 1.433(3) ?
C18 O1 . 1.359(3) ?
C18 C19 . 1.372(3) ?
C19 C20 . 1.409(4) ?
C19 H19 . 0.9500 ?
C20 H20 . 0.9500 ?
C21 O1 . 1.424(3) ?
C21 H21A . 0.9800 ?
C21 H21B . 0.9800 ?
C21 H21C . 0.9800 ?
N1 N2 . 1.264(3) ?

loop_
_geom_hbond_atom_site_label_D
_geom_hbond_atom_site_label_H
_geom_hbond_atom_site_label_A
_geom_hbond_site_symmetry_A
_geom_hbond_distance_DH
_geom_hbond_distance_HA
_geom_hbond_distance_DA
_geom_hbond_angle_DHA
C21 H21A Cg1 1_665 0.98 2.83 3.646(4) 141
C12 H12 Cg2 4_755 0.95 2.80 3.681(4) 154
C11 H11 Cg3 4_755 0.95 2.83 3.543(3) 132

loop_
_geom_torsion_atom_site_label_1
_geom_torsion_atom_site_label_2
_geom_torsion_atom_site_label_3
_geom_torsion_atom_site_label_4
_geom_torsion_site_symmetry_1
_geom_torsion_site_symmetry_2
_geom_torsion_site_symmetry_3
_geom_torsion_site_symmetry_4
_geom_torsion
_geom_torsion_publ_flag
C6 C1 C2 C3 . . . . -1.3(4) ?
N1 C1 C2 C3 . . . . 178.4(3) ?
C1 C2 C3 C4 . . . . 0.0(4) ?
C2 C3 C4 C5 . . . . 1.1(4) ?
C3 C4 C5 C6 . . . . -0.9(4) ?
C4 C5 C6 C1 . . . . -0.5(4) ?
C2 C1 C6 C5 . . . . 1.6(4) ?
N1 C1 C6 C5 . . . . -178.2(3) ?
C20 C7 C8 C9 . . . . -175.8(3) ?
N2 C7 C8 C9 . . . . 3.0(4) ?
C20 C7 C8 C17 . . . . 5.1(4) ?
N2 C7 C8 C17 . . . . -176.1(2) ?
C17 C8 C9 C10 . . . . 0.3(4) ?
C7 C8 C9 C10 . . . . -178.8(2) ?
C8 C9 C10 C11 . . . . -179.3(3) ?
C8 C9 C10 C15 . . . . 1.7(4) ?
C9 C10 C11 C12 . . . . -180.0(3) ?
C15 C10 C11 C12 . . . . -1.0(4) ?
C10 C11 C12 C13 . . . . 0.9(4) ?
C11 C12 C13 C14 . . . . -0.6(4) ?
C12 C13 C14 C15 . . . . 0.4(4) ?
C13 C14 C15 C16 . . . . -179.0(3) ?
C13 C14 C15 C10 . . . . -0.4(4) ?
C9 C10 C15 C16 . . . . -1.7(4) ?
C11 C10 C15 C16 . . . . 179.3(2) ?
C9 C10 C15 C14 . . . . 179.7(2) ?
C11 C10 C15 C14 . . . . 0.7(4) ?
C14 C15 C16 C17 . . . . 178.1(2) ?
C10 C15 C16 C17 . . . . -0.4(4) ?
C15 C16 C17 C18 . . . . -176.9(2) ?
C15 C16 C17 C8 . . . . 2.5(4) ?
C9 C8 C17 C16 . . . . -2.4(3) ?
C7 C8 C17 C16 . . . . 176.7(2) ?
C9 C8 C17 C18 . . . . 177.0(2) ?
C7 C8 C17 C18 . . . . -3.9(3) ?
C16 C17 C18 O1 . . . . 1.0(3) ?
C8 C17 C18 O1 . . . . -178.4(2) ?
C16 C17 C18 C19 . . . . 179.4(2) ?
C8 C17 C18 C19 . . . . 0.0(4) ?
O1 C18 C19 C20 . . . . -179.1(2) ?
C17 C18 C19 C20 . . . . 2.7(4) ?
N2 C7 C20 C19 . . . . 178.8(2) ?
C8 C7 C20 C19 . . . . -2.6(4) ?
C18 C19 C20 C7 . . . . -1.5(4) ?
C2 C1 N1 N2 . . . . -173.3(2) ?
C6 C1 N1 N2 . . . . 6.5(3) ?
C1 N1 N2 C7 . . . . 179.6(2) ?
C20 C7 N2 N1 . . . . -13.9(4) ?
C8 C7 N2 N1 . . . . 167.4(2) ?
C19 C18 O1 C21 . . . . 2.2(4) ?
C17 C18 O1 C21 . . . . -179.5(2) ?

loop_
_cod_related_entry_id
_cod_related_entry_database
_cod_related_entry_code
1 ChemSpider 30656602
